data_4115334
loop_
_publ_author_name
'Neil Burford'
'T. Stanley Cameron'
'Korey D. Conroy'
'Bobby Ellis'
'Michael Lumsden'
'Charles L. B. Macdonald'
'Robert McDonald'
'Andrew D. Phillips'
'Paul J. Ragogna'
'Robert W. Schurko'
'Denise Walsh'
'Roderick E. Wasylishen'

_publ_contact_author_address
;
Harry Shirreff Professor of Chemical Research 
and Killam Professor
Department of Chemistry
Dalhousie University
Halifax, Nova Scotia B3H 4J3
CANADA
;
_publ_contact_author_email ' neil.burford@dal.ca '
_publ_contact_author_fax ' 902-494-1310'
_publ_contact_author_name ' Neil Burford'
_publ_contact_author_phone ' 902-494-3190 (lab 3681) '
_publ_section_title
;
 Transformations between Monomeric, Dimeric, and Trimeric Phosphazanes:
 Oligomerizing NP Analogues of Olefins
;
_journal_name_full 'Journal of the American Chemical Society'
_journal_page_first 14012
_journal_page_last 14013
_journal_paper_doi 10.1021/ja027946o
_journal_volume 124
_journal_year 2002
_chemical_formula_moiety 'C26 H34 F6 N2 O6 P2 S2 '
_chemical_formula_sum 'C26 H34 F6 N2 O6 P2 S2'
_chemical_formula_weight 710.62
_space_group_IT_number 14
_symmetry_cell_setting monoclinic
_symmetry_Int_Tables_number 14
_symmetry_space_group_name_Hall '-P 2ybc'
_symmetry_space_group_name_H-M 'P 1 21/c 1'
_cell_angle_alpha 90
_cell_angle_beta 106.53(1)
_cell_angle_gamma 90
_cell_formula_units_Z 4
_cell_length_a 10.772(2)
_cell_length_b 29.335(3)
_cell_length_c 11.170(2)
_cell_measurement_reflns_used 25
_cell_measurement_temperature 296.2
_cell_measurement_theta_max 30.4
_cell_measurement_theta_min 25.5
_cell_volume 3383.8(10)
_computing_cell_refinement 'MSC/AFC Diffractometer Control'
_computing_data_collection 'MSC/AFC Diffractometer Control'
_computing_data_reduction
;
teXsan for Windows version 1.06 (MSC, 1997-1999)
;
_computing_publication_material
;
teXsan for Windows version 1.06 (MSC, 1997-1999)
;
_computing_structure_refinement
;
teXsan for Windows version 1.06 (MSC, 1997-1999)
;
_computing_structure_solution 'DIRDIF94 (Beurskens et al., 1994)'
_diffrn_ambient_temperature 296.2
_diffrn_measurement_device 'Rigaku AFC5R'
_diffrn_measurement_method \w-2\q
_diffrn_orient_matrix_UB_11 0.01265
_diffrn_orient_matrix_UB_12 -0.01428
_diffrn_orient_matrix_UB_13 -0.07698
_diffrn_orient_matrix_UB_21 -0.00069
_diffrn_orient_matrix_UB_22 -0.03091
_diffrn_orient_matrix_UB_23 0.03755
_diffrn_orient_matrix_UB_31 -0.09600
_diffrn_orient_matrix_UB_32 -0.00166
_diffrn_orient_matrix_UB_33 -0.03720
_diffrn_radiation_detector 'scintillation counter'
_diffrn_radiation_monochromator graphite
_diffrn_radiation_source 'Rigaku rotating anode'
_diffrn_radiation_type 'Cu K\a'
_diffrn_radiation_wavelength 1.5418
_diffrn_reflns_av_R_equivalents 0.04479
_diffrn_reflns_av_sigmaI/netI 0.152
_diffrn_reflns_limit_h_max 12
_diffrn_reflns_limit_h_min 0
_diffrn_reflns_limit_k_max 34
_diffrn_reflns_limit_k_min 0
_diffrn_reflns_limit_l_max 12
_diffrn_reflns_limit_l_min -12
_diffrn_reflns_number 5948
_diffrn_reflns_reduction_process 'Lp corrections applied'
_diffrn_reflns_theta_max 63.56
_diffrn_reflns_theta_min 3.02
_diffrn_standards_decay_% -2.42
_diffrn_standards_interval_count 150
_diffrn_standards_number 3
_exptl_absorpt_coefficient_mu 2.982
_exptl_absorpt_correction_T_max 1.0000
_exptl_absorpt_correction_T_min 0.6711
_exptl_absorpt_correction_type psi-scan
_exptl_absorpt_process_details 'North,Phillips & Matthews (1968)'
_exptl_crystal_colour colourless
_exptl_crystal_density_diffrn 1.395
_exptl_crystal_description plate
_exptl_crystal_F_000 1472.00
_exptl_crystal_size_max 0.45
_exptl_crystal_size_mid 0.11
_exptl_crystal_size_min 0.10
_refine_diff_density_max 0.36
_refine_diff_density_min -0.26
_refine_ls_extinction_coef 0.000000599
_refine_ls_extinction_expression 'equ(3) Acta Cryst.(1968) A24, p213.'
_refine_ls_extinction_method 'Zachariasen (1967)'
_refine_ls_goodness_of_fit_all 1.418
_refine_ls_goodness_of_fit_ref 1.420
_refine_ls_hydrogen_treatment noref
_refine_ls_matrix_type full
_refine_ls_number_constraints 0
_refine_ls_number_parameters 397
_refine_ls_number_reflns 1937
_refine_ls_number_restraints 0
_refine_ls_R_factor_all 0.0477
_refine_ls_R_factor_gt 0.0480
_refine_ls_shift/su_max 0.0510
_refine_ls_shift/su_mean 0.0242
_refine_ls_structure_factor_coef F
_refine_ls_weighting_details unit
_refine_ls_weighting_scheme sigma
_refine_ls_wR_factor_all 0.0500
_refine_ls_wR_factor_ref 0.0500
_reflns_number_gt 1937
_reflns_number_total 5625
_reflns_threshold_expression I>3.00\s(I)
_cod_data_source_file ja027946o_s1_1.cif
_cod_data_source_block '_chuck46b_Compound2d[DippNPOTf]2'
_cod_original_cell_volume 3384.0(9)
_cod_original_sg_symbol_H-M 'P 21/c '
_cod_original_formula_sum 'C26 H34 F6 N2 O6 P2 S2 '
_cod_database_code 4115334

loop_
_symmetry_equiv_pos_as_xyz
'   +x,   +y,   +z'
'   -x,1/2+y,1/2-z'
'   -x,   -y,   -z'
'   +x,1/2-y,1/2+z'

loop_
_atom_site_label
_atom_site_fract_x
_atom_site_fract_y
_atom_site_fract_z
_atom_site_U_iso_or_equiv
_atom_site_occupancy
_atom_site_adp_type
_atom_site_calc_flag
S(1) 0.2173(2) 0.08468(8) 1.3269(2) 0.0729(8) 1.000 Uani d
S(2) 0.5057(2) 0.24161(8) 1.1220(2) 0.0772(8) 1.000 Uani d
P(1) 0.2939(2) 0.09308(6) 1.1007(2) 0.0461(6) 1.000 Uani d
P(2) 0.3510(2) 0.16562(6) 1.0042(2) 0.0457(6) 1.000 Uani d
F(1) 0.3925(6) 0.0364(2) 1.4775(6) 0.128(3) 1.000 Uani d
F(2) 0.2989(6) 0.0038(2) 1.3051(6) 0.125(3) 1.000 Uani d
F(3) 0.1988(6) 0.0121(2) 1.4463(6) 0.131(3) 1.000 Uani d
F(4) 0.3408(7) 0.3071(2) 1.0708(7) 0.144(3) 1.000 Uani d
F(5) 0.5111(8) 0.3185(2) 1.0153(7) 0.161(3) 1.000 Uani d
F(6) 0.3623(8) 0.2728(2) 0.9138(7) 0.153(3) 1.000 Uani d
O(1) 0.3169(4) 0.1004(2) 1.2641(4) 0.057(2) 1.000 Uani d
O(2) 0.2187(7) 0.1118(2) 1.4324(6) 0.111(3) 1.000 Uani d
O(3) 0.0986(5) 0.0735(2) 1.2353(6) 0.101(2) 1.000 Uani d
O(4) 0.5496(7) 0.2597(2) 1.2441(6) 0.120(3) 1.000 Uani d
O(5) 0.5901(6) 0.2217(2) 1.0593(7) 0.111(3) 1.000 Uani d
O(6) 0.3932(4) 0.2096(1) 1.1160(4) 0.054(2) 1.000 Uani d
N(1) 0.4286(5) 0.1202(2) 1.0883(5) 0.044(2) 1.000 Uani d
N(2) 0.2223(5) 0.1430(2) 1.0425(5) 0.044(2) 1.000 Uani d
C(1) 0.5531(6) 0.1011(2) 1.0869(7) 0.046(2) 1.000 Uani d
C(2) 0.6564(7) 0.1048(2) 1.1964(7) 0.048(2) 1.000 Uani d
C(3) 0.7737(7) 0.0872(3) 1.1915(8) 0.066(3) 1.000 Uani d
C(4) 0.7899(8) 0.0683(3) 1.0855(9) 0.076(3) 1.000 Uani d
C(5) 0.6899(9) 0.0658(3) 0.9802(8) 0.071(3) 1.000 Uani d
C(6) 0.5667(7) 0.0819(2) 0.9771(6) 0.052(2) 1.000 Uani d
C(7) 0.6417(7) 0.1237(3) 1.3169(7) 0.057(2) 1.000 Uani d
C(8) 0.4598(7) 0.0785(2) 0.8573(7) 0.057(2) 1.000 Uani d
C(9) 0.6518(9) 0.0865(3) 1.4133(8) 0.090(3) 1.000 Uani d
C(10) 0.7433(8) 0.1605(3) 1.3719(8) 0.084(3) 1.000 Uani d
C(11) 0.4246(9) 0.0290(3) 0.8218(8) 0.091(3) 1.000 Uani d
C(12) 0.490(1) 0.1036(3) 0.7518(9) 0.101(4) 1.000 Uani d
C(13) 0.0855(7) 0.1532(2) 0.9840(7) 0.055(3) 1.000 Uani d
C(14) 0.0230(7) 0.1318(3) 0.8719(8) 0.062(3) 1.000 Uani d
C(15) -0.1055(9) 0.1440(3) 0.8175(9) 0.094(4) 1.000 Uani d
C(16) -0.1677(9) 0.1745(4) 0.872(1) 0.115(5) 1.000 Uani d
C(17) -0.1023(9) 0.1951(3) 0.982(1) 0.096(4) 1.000 Uani d
C(18) 0.0244(8) 0.1846(3) 1.0417(8) 0.066(3) 1.000 Uani d
C(19) 0.0815(8) 0.0966(3) 0.8090(7) 0.070(3) 1.000 Uani d
C(20) 0.0890(8) 0.2074(3) 1.1636(8) 0.069(3) 1.000 Uani d
C(21) 0.022(1) 0.0499(3) 0.816(1) 0.133(5) 1.000 Uani d
C(22) 0.076(1) 0.1077(4) 0.674(1) 0.150(6) 1.000 Uani d
C(23) 0.101(1) 0.2587(3) 1.150(1) 0.116(4) 1.000 Uani d
C(24) 0.018(1) 0.1979(3) 1.262(1) 0.109(4) 1.000 Uani d
C(25) 0.285(1) 0.0309(4) 1.391(1) 0.098(4) 1.000 Uani d
C(26) 0.427(1) 0.2872(4) 1.024(1) 0.107(5) 1.000 Uani d
H(1) 0.8454 0.0882 1.2644 0.080 1.000 Uiso c
H(2) 0.8724 0.0569 1.0855 0.091 1.000 Uiso c
H(3) 0.7035 0.0529 0.9070 0.085 1.000 Uiso c
H(4) 0.5584 0.1372 1.3002 0.068 1.000 Uiso c
H(5) 0.3855 0.0925 0.8710 0.069 1.000 Uiso c
H(6) 0.6423 0.0994 1.4882 0.108 1.000 Uiso c
H(7) 0.5856 0.0645 1.3824 0.108 1.000 Uiso c
H(8) 0.7341 0.0721 1.4301 0.108 1.000 Uiso c
H(9) 0.7536 0.1634 1.4590 0.101 1.000 Uiso c
H(10) 0.8239 0.1521 1.3592 0.101 1.000 Uiso c
H(11) 0.7159 0.1889 1.3319 0.101 1.000 Uiso c
H(12) 0.4118 0.0132 0.8916 0.109 1.000 Uiso c
H(13) 0.3472 0.0279 0.7546 0.109 1.000 Uiso c
H(14) 0.4928 0.0149 0.7969 0.109 1.000 Uiso c
H(15) 0.5283 0.1322 0.7809 0.121 1.000 Uiso c
H(16) 0.5490 0.0861 0.7212 0.121 1.000 Uiso c
H(17) 0.4127 0.1083 0.6864 0.121 1.000 Uiso c
H(18) -0.1512 0.1306 0.7401 0.113 1.000 Uiso c
H(19) -0.2562 0.1816 0.8336 0.138 1.000 Uiso c
H(20) -0.1458 0.2171 1.0180 0.115 1.000 Uiso c
H(21) 0.1705 0.0945 0.8544 0.084 1.000 Uiso c
H(22) 0.1741 0.1953 1.1935 0.083 1.000 Uiso c
H(23) 0.0142 0.0451 0.8972 0.159 1.000 Uiso c
H(24) -0.0613 0.0485 0.7568 0.159 1.000 Uiso c
H(25) 0.0759 0.0270 0.7968 0.159 1.000 Uiso c
H(26) 0.0499 0.1385 0.6567 0.181 1.000 Uiso c
H(27) 0.1592 0.1034 0.6626 0.181 1.000 Uiso c
H(28) 0.0154 0.0881 0.6195 0.181 1.000 Uiso c
H(29) 0.1054 0.2731 1.2278 0.139 1.000 Uiso c
H(30) 0.1767 0.2655 1.1268 0.139 1.000 Uiso c
H(31) 0.0270 0.2698 1.0882 0.139 1.000 Uiso c
H(32) 0.0687 0.2092 1.3406 0.130 1.000 Uiso c
H(33) -0.0633 0.2126 1.2388 0.130 1.000 Uiso c
H(34) 0.0068 0.1659 1.2679 0.130 1.000 Uiso c

loop_
_atom_site_aniso_label
_atom_site_aniso_U_11
_atom_site_aniso_U_22
_atom_site_aniso_U_33
_atom_site_aniso_U_12
_atom_site_aniso_U_13
_atom_site_aniso_U_23
S(1) 0.082(2) 0.070(2) 0.072(2) -0.000(1) 0.031(1) 0.006(1)
S(2) 0.080(2) 0.062(1) 0.088(2) -0.021(1) 0.021(1) -0.005(1)
P(1) 0.047(1) 0.040(1) 0.050(1) -0.0036(9) 0.0112(9) -0.001(1)
P(2) 0.050(1) 0.041(1) 0.046(1) -0.002(1) 0.0135(9) -0.001(1)
F(1) 0.120(5) 0.148(6) 0.098(5) 0.012(4) 0.001(4) 0.034(4)
F(2) 0.189(6) 0.077(4) 0.114(5) 0.028(4) 0.053(5) -0.009(4)
F(3) 0.154(6) 0.118(5) 0.137(5) -0.028(4) 0.067(5) 0.037(4)
F(4) 0.162(6) 0.073(4) 0.218(7) 0.015(4) 0.089(6) 0.012(4)
F(5) 0.200(7) 0.082(4) 0.233(8) -0.044(5) 0.116(6) 0.038(5)
F(6) 0.223(8) 0.093(5) 0.114(5) 0.011(5) -0.001(5) 0.023(4)
O(1) 0.062(3) 0.061(3) 0.052(3) -0.013(3) 0.022(3) 0.004(3)
O(2) 0.175(7) 0.093(5) 0.089(5) 0.014(5) 0.076(5) -0.016(4)
O(3) 0.055(4) 0.145(6) 0.094(5) -0.009(4) 0.006(3) 0.022(4)
O(4) 0.147(6) 0.099(5) 0.093(5) -0.055(5) 0.003(5) -0.028(4)
O(5) 0.079(4) 0.100(5) 0.176(7) -0.021(4) 0.069(5) -0.025(5)
O(6) 0.062(3) 0.045(3) 0.058(3) -0.008(3) 0.021(3) -0.011(2)
N(1) 0.044(4) 0.042(3) 0.046(4) 0.001(3) 0.015(3) -0.001(3)
N(2) 0.043(3) 0.037(3) 0.050(3) 0.000(3) 0.011(3) 0.000(3)
C(1) 0.048(4) 0.035(4) 0.060(5) -0.007(3) 0.024(4) 0.003(4)
C(2) 0.048(4) 0.044(4) 0.052(5) 0.007(4) 0.015(4) 0.004(4)
C(3) 0.054(5) 0.065(5) 0.075(6) 0.014(4) 0.010(5) 0.006(5)
C(4) 0.058(6) 0.081(6) 0.091(7) 0.015(5) 0.026(5) 0.001(6)
C(5) 0.081(7) 0.060(6) 0.080(7) 0.008(5) 0.037(6) -0.010(5)
C(6) 0.070(5) 0.042(4) 0.045(4) 0.008(4) 0.021(4) -0.003(4)
C(7) 0.054(5) 0.057(5) 0.056(5) -0.002(4) 0.011(4) -0.002(4)
C(8) 0.067(5) 0.053(5) 0.054(5) -0.002(4) 0.019(4) -0.013(4)
C(9) 0.101(7) 0.101(7) 0.067(6) -0.013(6) 0.024(5) 0.009(6)
C(10) 0.074(6) 0.100(7) 0.075(6) -0.011(6) 0.018(5) -0.021(5)
C(11) 0.107(8) 0.078(6) 0.080(7) -0.023(6) 0.013(6) -0.004(5)
C(12) 0.118(8) 0.092(7) 0.084(7) -0.018(6) 0.013(6) 0.015(6)
C(13) 0.054(5) 0.039(5) 0.073(6) 0.004(4) 0.019(4) 0.004(4)
C(14) 0.050(5) 0.054(5) 0.074(6) -0.004(4) 0.003(4) 0.009(5)
C(15) 0.071(7) 0.088(7) 0.098(8) -0.002(6) -0.016(6) 0.005(6)
C(16) 0.049(6) 0.095(9) 0.18(1) 0.026(6) -0.005(7) 0.006(8)
C(17) 0.063(7) 0.062(6) 0.16(1) 0.013(5) 0.027(7) 0.000(7)
C(18) 0.050(5) 0.050(5) 0.098(7) 0.004(4) 0.023(5) 0.006(5)
C(19) 0.075(6) 0.069(6) 0.057(5) -0.012(5) 0.003(5) -0.010(5)
C(20) 0.072(6) 0.050(5) 0.097(7) 0.009(4) 0.043(5) -0.008(5)
C(21) 0.113(9) 0.074(7) 0.21(1) -0.018(7) 0.041(9) -0.029(8)
C(22) 0.23(1) 0.15(1) 0.080(8) 0.03(1) 0.052(9) -0.002(8)
C(23) 0.126(9) 0.080(7) 0.15(1) -0.025(7) 0.045(8) -0.025(7)
C(24) 0.096(8) 0.119(8) 0.126(9) 0.018(7) 0.056(7) 0.007(7)
C(25) 0.110(9) 0.101(9) 0.071(7) 0.025(7) 0.007(7) -0.009(7)
C(26) 0.12(1) 0.079(8) 0.13(1) 0.004(8) 0.044(9) -0.008(8)

loop_
_atom_type_symbol
_atom_type_oxidation_number
_atom_type_number_in_cell
_atom_type_scat_dispersion_real
_atom_type_scat_dispersion_imag
_atom_type_scat_source
C 0 104 0.017 0.009
;International Tables for Crystallography
(1992, Vol. C, Table 6.1.1.2)
;
H 0 136 0.000 0.000
;International Tables for Crystallography
(1992, Vol. C, Table 6.1.1.2)
;
O 0 24 0.047 0.032
;International Tables for Crystallography
(1992, Vol. C, Table 6.1.1.2)
;
N 0 8 0.029 0.018
;International Tables for Crystallography
(1992, Vol. C, Table 6.1.1.2)
;
S 0 8 0.319 0.557
;International Tables for Crystallography
(1992, Vol. C, Table 6.1.1.2)
;
P 0 8 0.283 0.434
;International Tables for Crystallography
(1992, Vol. C, Table 6.1.1.2)
;
F 0 24 0.069 0.053
;International Tables for Crystallography
(1992, Vol. C, Table 6.1.1.2)
;

loop_
_geom_angle_atom_site_label_1
_geom_angle_atom_site_label_2
_geom_angle_atom_site_label_3
_geom_angle
_geom_angle_publ_flag
O(1) S(1) O(2) 111.9(4) ?
O(1) S(1) O(3) 110.3(4) ?
O(1) S(1) C(25) 100.8(5) ?
O(2) S(1) O(3) 121.3(5) ?
O(2) S(1) C(25) 104.9(6) ?
O(3) S(1) C(25) 105.2(6) ?
O(4) S(2) O(5) 123.0(5) ?
O(4) S(2) O(6) 108.6(4) ?
O(4) S(2) C(26) 106.4(6) ?
O(5) S(2) O(6) 109.7(4) ?
O(5) S(2) C(26) 105.4(6) ?
O(6) S(2) C(26) 101.5(6) ?
O(1) P(1) N(1) 98.8(3) ?
O(1) P(1) N(2) 101.8(3) ?
N(1) P(1) N(2) 82.6(3) ?
O(6) P(2) N(1) 101.3(3) ?
O(6) P(2) N(2) 100.0(3) ?
N(1) P(2) N(2) 82.1(3) ?
S(1) O(1) P(1) 121.8(4) ?
S(2) O(6) P(2) 121.7(3) ?
P(1) N(1) P(2) 96.6(3) ?
P(1) N(1) C(1) 129.3(5) ?
P(2) N(1) C(1) 127.0(5) ?
P(1) N(2) P(2) 96.9(3) ?
P(1) N(2) C(13) 129.6(5) ?
P(2) N(2) C(13) 126.8(5) ?
N(1) C(1) C(2) 117.7(7) ?
N(1) C(1) C(6) 119.5(7) ?
C(2) C(1) C(6) 122.8(8) ?
C(1) C(2) C(3) 116.3(8) ?
C(1) C(2) C(7) 123.3(8) ?
C(3) C(2) C(7) 120.3(8) ?
C(2) C(3) C(4) 122.1(9) ?
C(2) C(3) H(1) 118.9 no
C(4) C(3) H(1) 118.9 no
C(3) C(4) C(5) 120.7(9) ?
C(3) C(4) H(2) 119.6 no
C(5) C(4) H(2) 119.7 no
C(4) C(5) C(6) 121.3(9) ?
C(4) C(5) H(3) 119.4 no
C(6) C(5) H(3) 119.3 no
C(1) C(6) C(5) 116.8(8) ?
C(1) C(6) C(8) 124.4(8) ?
C(5) C(6) C(8) 118.8(8) ?
C(2) C(7) C(9) 111.5(8) ?
C(2) C(7) C(10) 111.9(7) ?
C(2) C(7) H(4) 108.2 no
C(9) C(7) C(10) 108.9(8) ?
C(9) C(7) H(4) 108.2 no
C(10) C(7) H(4) 108.2 no
C(6) C(8) C(11) 111.6(8) ?
C(6) C(8) C(12) 112.5(8) ?
C(6) C(8) H(5) 107.2 no
C(11) C(8) C(12) 110.8(8) ?
C(11) C(8) H(5) 107.2 no
C(12) C(8) H(5) 107.2 no
C(7) C(9) H(6) 109.5 no
C(7) C(9) H(7) 109.6 no
C(7) C(9) H(8) 109.5 no
H(6) C(9) H(7) 109.5 no
H(6) C(9) H(8) 109.4 no
H(7) C(9) H(8) 109.4 no
C(7) C(10) H(9) 109.6 no
C(7) C(10) H(10) 109.5 no
C(7) C(10) H(11) 109.6 no
H(9) C(10) H(10) 109.3 no
H(9) C(10) H(11) 109.4 no
H(10) C(10) H(11) 109.4 no
C(8) C(11) H(12) 109.5 no
C(8) C(11) H(13) 109.5 no
C(8) C(11) H(14) 109.5 no
H(12) C(11) H(13) 109.4 no
H(12) C(11) H(14) 109.4 no
H(13) C(11) H(14) 109.4 no
C(8) C(12) H(15) 109.5 no
C(8) C(12) H(16) 109.5 no
C(8) C(12) H(17) 109.5 no
H(15) C(12) H(16) 109.4 no
H(15) C(12) H(17) 109.4 no
H(16) C(12) H(17) 109.4 no
N(2) C(13) C(14) 118.5(8) ?
N(2) C(13) C(18) 118.5(8) ?
C(14) C(13) C(18) 123.0(9) ?
C(13) C(14) C(15) 116.4(9) ?
C(13) C(14) C(19) 125.3(8) ?
C(15) C(14) C(19) 118.3(9) ?
C(14) C(15) C(16) 122(1) ?
C(14) C(15) H(18) 119.0 no
C(16) C(15) H(18) 119.1 no
C(15) C(16) C(17) 120(1) ?
C(15) C(16) H(19) 120.0 no
C(17) C(16) H(19) 120.1 no
C(16) C(17) C(18) 121(1) ?
C(16) C(17) H(20) 119.3 no
C(18) C(17) H(20) 119.3 no
C(13) C(18) C(17) 117(1) ?
C(13) C(18) C(20) 123.9(8) ?
C(17) C(18) C(20) 119(1) ?
C(14) C(19) C(21) 111.2(9) ?
C(14) C(19) C(22) 114.5(9) ?
C(14) C(19) H(21) 106.9 no
C(21) C(19) C(22) 110(1) ?
C(21) C(19) H(21) 106.9 no
C(22) C(19) H(21) 106.9 no
C(18) C(20) C(23) 112.6(9) ?
C(18) C(20) C(24) 112.0(9) ?
C(18) C(20) H(22) 107.8 no
C(23) C(20) C(24) 108.7(9) ?
C(23) C(20) H(22) 107.7 no
C(24) C(20) H(22) 107.9 no
C(19) C(21) H(23) 109.5 no
C(19) C(21) H(24) 109.5 no
C(19) C(21) H(25) 109.6 no
H(23) C(21) H(24) 109.4 no
H(23) C(21) H(25) 109.4 no
H(24) C(21) H(25) 109.4 no
C(19) C(22) H(26) 109.5 no
C(19) C(22) H(27) 109.6 no
C(19) C(22) H(28) 109.5 no
H(26) C(22) H(27) 109.4 no
H(26) C(22) H(28) 109.3 no
H(27) C(22) H(28) 109.5 no
C(20) C(23) H(29) 109.6 no
C(20) C(23) H(30) 109.6 no
C(20) C(23) H(31) 109.5 no
H(29) C(23) H(30) 109.5 no
H(29) C(23) H(31) 109.4 no
H(30) C(23) H(31) 109.3 no
C(20) C(24) H(32) 109.4 no
C(20) C(24) H(33) 109.6 no
C(20) C(24) H(34) 109.4 no
H(32) C(24) H(33) 109.5 no
H(32) C(24) H(34) 109.3 no
H(33) C(24) H(34) 109.6 no
S(1) C(25) F(1) 111(1) ?
S(1) C(25) F(2) 111.7(9) ?
S(1) C(25) F(3) 106.2(9) ?
F(1) C(25) F(2) 112(1) ?
F(1) C(25) F(3) 107(1) ?
F(2) C(25) F(3) 109(1) ?
S(2) C(26) F(4) 111(1) ?
S(2) C(26) F(5) 110(1) ?
S(2) C(26) F(6) 112(1) ?
F(4) C(26) F(5) 107(1) ?
F(4) C(26) F(6) 106(1) ?
F(5) C(26) F(6) 111(1) ?

loop_
_geom_bond_atom_site_label_1
_geom_bond_atom_site_label_2
_geom_bond_distance
_geom_bond_publ_flag
S(1) O(1) 1.512(5) ?
S(1) O(2) 1.419(7) ?
S(1) O(3) 1.430(7) ?
S(1) C(25) 1.80(1) ?
S(2) O(4) 1.413(7) ?
S(2) O(5) 1.422(7) ?
S(2) O(6) 1.519(6) ?
S(2) C(26) 1.78(1) ?
P(1) O(1) 1.784(6) ?
P(1) N(1) 1.694(6) ?
P(1) N(2) 1.695(6) ?
P(2) O(6) 1.763(5) ?
P(2) N(1) 1.707(6) ?
P(2) N(2) 1.698(6) ?
F(1) C(25) 1.29(1) ?
F(2) C(25) 1.28(1) ?
F(3) C(25) 1.38(1) ?
F(4) C(26) 1.32(1) ?
F(5) C(26) 1.31(1) ?
F(6) C(26) 1.30(1) ?
N(1) C(1) 1.457(9) ?
N(2) C(13) 1.46(1) ?
C(1) C(2) 1.40(1) ?
C(1) C(6) 1.40(1) ?
C(2) C(3) 1.38(1) ?
C(2) C(7) 1.50(1) ?
C(3) C(4) 1.36(1) ?
C(3) H(1) 0.95 no
C(4) C(5) 1.35(1) ?
C(4) H(2) 0.95 no
C(5) C(6) 1.40(1) ?
C(5) H(3) 0.95 no
C(6) C(8) 1.50(1) ?
C(7) C(9) 1.52(1) ?
C(7) C(10) 1.54(1) ?
C(7) H(4) 0.95 no
C(8) C(11) 1.52(1) ?
C(8) C(12) 1.50(1) ?
C(8) H(5) 0.95 no
C(9) H(6) 0.95 no
C(9) H(7) 0.95 no
C(9) H(8) 0.95 no
C(10) H(9) 0.95 no
C(10) H(10) 0.95 no
C(10) H(11) 0.95 no
C(11) H(12) 0.95 no
C(11) H(13) 0.95 no
C(11) H(14) 0.95 no
C(12) H(15) 0.95 no
C(12) H(16) 0.95 no
C(12) H(17) 0.95 no
C(13) C(14) 1.39(1) ?
C(13) C(18) 1.39(1) ?
C(14) C(15) 1.39(1) ?
C(14) C(19) 1.49(1) ?
C(15) C(16) 1.36(2) ?
C(15) H(18) 0.95 no
C(16) C(17) 1.37(2) ?
C(16) H(19) 0.95 no
C(17) C(18) 1.37(1) ?
C(17) H(20) 0.95 no
C(18) C(20) 1.50(1) ?
C(19) C(21) 1.52(1) ?
C(19) C(22) 1.52(1) ?
C(19) H(21) 0.95 no
C(20) C(23) 1.52(1) ?
C(20) C(24) 1.53(1) ?
C(20) H(22) 0.95 no
C(21) H(23) 0.95 no
C(21) H(24) 0.95 no
C(21) H(25) 0.95 no
C(22) H(26) 0.95 no
C(22) H(27) 0.95 no
C(22) H(28) 0.95 no
C(23) H(29) 0.95 no
C(23) H(30) 0.95 no
C(23) H(31) 0.95 no
C(24) H(32) 0.95 no
C(24) H(33) 0.95 no
C(24) H(34) 0.95 no

loop_
_geom_contact_atom_site_label_1
_geom_contact_atom_site_label_2
_geom_contact_distance
_geom_contact_site_symmetry_2
_geom_contact_publ_flag
F(1) F(1) 3.09(1) 3_658 no
F(1) C(12) 3.54(1) 1_556 no
F(3) C(9) 3.46(1) 3_658 no
F(4) O(2) 2.94(1) 4_554 no
F(4) C(12) 3.42(1) 4 no
F(5) C(10) 3.39(1) 4_554 no
F(5) C(7) 3.40(1) 4_554 no
F(5) C(9) 3.51(1) 4_554 no
F(5) C(12) 3.55(1) 4 no
F(6) O(4) 3.28(1) 4_554 no
F(6) O(6) 3.47(1) 4_554 no
F(6) C(20) 3.48(1) 4_554 no
F(6) C(23) 3.57(2) 4_554 no
O(2) C(22) 3.47(2) 1_556 no
O(3) C(4) 3.27(1) 1_455 no
O(3) C(3) 3.42(1) 1_455 no
O(4) O(5) 3.47(1) 4 no
O(4) C(16) 3.54(1) 4_655 no

loop_
_geom_torsion_atom_site_label_1
_geom_torsion_atom_site_label_2
_geom_torsion_atom_site_label_3
_geom_torsion_atom_site_label_4
_geom_torsion
_geom_torsion_publ_flag
S(1) O(1) P(1) N(1) 176.1(4) no
S(1) O(1) P(1) N(2) 92.0(4) no
S(2) O(6) P(2) N(1) 96.6(4) no
S(2) O(6) P(2) N(2) -179.6(4) no
P(1) O(1) S(1) O(2) -150.6(5) no
P(1) O(1) S(1) O(3) -12.4(6) no
P(1) O(1) S(1) C(25) 98.4(6) no
P(1) N(1) P(2) O(6) 109.0(3) no
P(1) N(1) P(2) N(2) 10.4(3) no
P(1) N(1) C(1) C(2) -103.2(8) no
P(1) N(1) C(1) C(6) 79.6(9) no
P(1) N(2) P(2) O(6) -110.5(3) no
P(1) N(2) P(2) N(1) -10.4(3) no
P(1) N(2) C(13) C(14) -64(1) no
P(1) N(2) C(13) C(18) 117.5(8) no
P(2) O(6) S(2) O(4) -156.3(5) no
P(2) O(6) S(2) O(5) -19.3(6) no
P(2) O(6) S(2) C(26) 91.8(6) no
P(2) N(1) P(1) O(1) -111.2(3) no
P(2) N(1) P(1) N(2) -10.4(3) no
P(2) N(1) C(1) C(2) 113.5(7) no
P(2) N(1) C(1) C(6) -63.8(9) no
P(2) N(2) P(1) O(1) 108.0(3) no
P(2) N(2) P(1) N(1) 10.5(3) no
P(2) N(2) C(13) C(14) 80.6(9) no
P(2) N(2) C(13) C(18) -98.1(9) no
F(1) C(25) S(1) O(1) 67(1) no
F(1) C(25) S(1) O(2) -49(1) no
F(1) C(25) S(1) O(3) -178.4(9) no
F(2) C(25) S(1) O(1) -59(1) no
F(2) C(25) S(1) O(2) -175(1) no
F(2) C(25) S(1) O(3) 56(1) no
F(3) C(25) S(1) O(1) -177.4(8) no
F(3) C(25) S(1) O(2) 66(1) no
F(3) C(25) S(1) O(3) -62.7(9) no
F(4) C(26) S(2) O(4) -51(1) no
F(4) C(26) S(2) O(5) 177.2(9) no
F(4) C(26) S(2) O(6) 63(1) no
F(5) C(26) S(2) O(4) 68(1) no
F(5) C(26) S(2) O(5) -64(1) no
F(5) C(26) S(2) O(6) -178.7(9) no
F(6) C(26) S(2) O(4) -168(1) no
F(6) C(26) S(2) O(5) 59(1) no
F(6) C(26) S(2) O(6) -55(1) no
O(1) P(1) N(1) C(1) 97.5(7) no
O(1) P(1) N(2) C(13) -100.0(7) no
O(6) P(2) N(1) C(1) -98.7(6) no
O(6) P(2) N(2) C(13) 96.3(7) no
N(1) P(1) N(2) C(13) 162.4(7) no
N(1) P(2) N(2) C(13) -163.5(7) no
N(1) C(1) C(2) C(3) -179.0(7) no
N(1) C(1) C(2) C(7) 5(1) no
N(1) C(1) C(6) C(5) 177.6(7) no
N(1) C(1) C(6) C(8) -1(1) no
N(2) P(1) N(1) C(1) -161.7(7) no
N(2) P(2) N(1) C(1) 162.7(7) no
N(2) C(13) C(14) C(15) -177.5(8) no
N(2) C(13) C(14) C(19) 4(1) no
N(2) C(13) C(18) C(17) 177.1(9) no
N(2) C(13) C(18) C(20) -3(1) no
C(1) C(2) C(3) C(4) 2(1) no
C(1) C(2) C(7) C(9) 108.0(9) no
C(1) C(2) C(7) C(10) -129.8(9) no
C(1) C(6) C(5) C(4) 1(1) no
C(1) C(6) C(8) C(11) -115.1(9) no
C(1) C(6) C(8) C(12) 119.7(9) no
C(2) C(1) C(6) C(5) 0(1) no
C(2) C(1) C(6) C(8) -178.3(8) no
C(2) C(3) C(4) C(5) -1(2) no
C(3) C(2) C(1) C(6) -2(1) no
C(3) C(2) C(7) C(9) -67(1) no
C(3) C(2) C(7) C(10) 55(1) no
C(3) C(4) C(5) C(6) -1(2) no
C(4) C(3) C(2) C(7) 177.7(9) no
C(4) C(5) C(6) C(8) 179.6(9) no
C(5) C(6) C(8) C(11) 66(1) no
C(5) C(6) C(8) C(12) -59(1) no
C(6) C(1) C(2) C(7) -177.4(7) no
C(13) C(14) C(15) C(16) -1(2) no
C(13) C(14) C(19) C(21) 110(1) no
C(13) C(14) C(19) C(22) -125(1) no
C(13) C(18) C(17) C(16) 2(2) no
C(13) C(18) C(20) C(23) 116(1) no
C(13) C(18) C(20) C(24) -121(1) no
C(14) C(13) C(18) C(17) -1(1) no
C(14) C(13) C(18) C(20) 178.8(8) no
C(14) C(15) C(16) C(17) 2(2) no
C(15) C(14) C(13) C(18) 1(1) no
C(15) C(14) C(19) C(21) -69(1) no
C(15) C(14) C(19) C(22) 57(1) no
C(15) C(16) C(17) C(18) -2(2) no
C(16) C(15) C(14) C(19) 177(1) no
C(16) C(17) C(18) C(20) -178(1) no
C(17) C(18) C(20) C(23) -64(1) no
C(17) C(18) C(20) C(24) 59(1) no
C(18) C(13) C(14) C(19) -177.2(9) no
